data_7011719
loop_
_publ_author_name
'Uehara, Kazuhiro'
'Hikichi, Shiro'
'Akita, Munetaka'

_publ_section_title
;
 Highly labile cationic tris-acetonitrile complexes, [TpRM(NCMe)3]OTf
 (M = Ni, Co; TpR: hydrotrispyrazolylborato, R = Ph, Me and iPr2):
 versatile precursors for TpR-containing nickel and cobalt complexes
;
_journal_issue 18
_journal_name_full 'Journal of the Chemical Society, Dalton Transactions'
_journal_page_first 3529
_journal_paper_doi 10.1039/b203377c
_journal_year 2002
_chemical_formula_moiety 'C30 H28 B Cl N6 Ni '
_chemical_formula_sum 'C30 H28 B Cl N6 Ni'
_chemical_formula_weight 577.55
_space_group_IT_number 14
_symmetry_cell_setting monoclinic
_symmetry_Int_Tables_number 14
_symmetry_space_group_name_Hall '-P 2yn'
_symmetry_space_group_name_H-M 'P 1 21/n 1'
_audit_creation_date 'Thu Jun 27 00:20:13 2002'
_audit_creation_method 'by teXsan'
_cell_angle_alpha 90
_cell_angle_beta 99.724(3)
_cell_angle_gamma 90
_cell_formula_units_Z 4
_cell_length_a 11.399(3)
_cell_length_b 15.991(3)
_cell_length_c 15.750(6)
_cell_measurement_temperature 213.2
_cell_volume 2829.7(14)
_computing_data_reduction 'teXsan Ver. 1.11'
_computing_publication_material 'teXsan Ver. 1.11'
_computing_structure_refinement SHELXL97
_computing_structure_solution SHELXS86
_diffrn_radiation_type 'Mo K\a'
_diffrn_radiation_wavelength 0.7107
_diffrn_reflns_av_R_equivalents 0.000
_diffrn_reflns_limit_h_max 14
_diffrn_reflns_limit_h_min 0
_diffrn_reflns_limit_k_max 20
_diffrn_reflns_limit_k_min 0
_diffrn_reflns_limit_l_max 19
_diffrn_reflns_limit_l_min -20
_diffrn_reflns_number 4736
_diffrn_reflns_theta_max 27.75
_exptl_absorpt_coefficient_mu 0.811
_exptl_absorpt_correction_type none
_exptl_crystal_colour 'red purple'
_exptl_crystal_density_diffrn 1.356
_exptl_crystal_density_method 'not measured'
_exptl_crystal_description block
_exptl_crystal_size_max 0.20
_exptl_crystal_size_mid 0.18
_exptl_crystal_size_min 0.18
_refine_diff_density_max 0.52
_refine_diff_density_min -1.52
_refine_ls_extinction_coef 0.0000
_refine_ls_extinction_expression Fc^*^=kFc[1+0.001xFc^2^\l^3^/sin(2\q)]^-1/4^
_refine_ls_extinction_method SHELXL
_refine_ls_goodness_of_fit_ref 1.516
_refine_ls_hydrogen_treatment noref
_refine_ls_number_parameters 355
_refine_ls_number_reflns 3965
_refine_ls_R_factor_gt 0.0946
_refine_ls_shift/su_max 0.0010
_refine_ls_structure_factor_coef Fsqd
_refine_ls_weighting_details 'w = 1/[\s^2^(Fo^2^) + (0.1000P)^2^+0.0000P] where P=(Fo^2^+2Fc^2^)/3'
_refine_ls_weighting_scheme calc
_refine_ls_wR_factor_ref 0.2420
_reflns_number_gt 3965
_reflns_number_total 4736
_reflns_threshold_expression >2.0sigma(I)
_cod_data_source_file b203377c.txt
_cod_data_source_block compound_2Ni
_cod_original_cell_volume 2829(1)
_cod_original_formula_sum 'C30 H28 B Cl N6 Ni '
_cod_database_code 7011719

loop_
_symmetry_equiv_pos_as_xyz
x,y,z
1/2-x,1/2+y,1/2-z
-x,-y,-z
1/2+x,1/2-y,1/2+z

loop_
_atom_site_label
_atom_site_type_symbol
_atom_site_fract_x
_atom_site_fract_y
_atom_site_fract_z
_atom_site_U_iso_or_equiv
_atom_site_adp_type
_atom_site_occupancy
_atom_site_calc_flag
_atom_site_refinement_flags
_atom_site_disorder_assembly
_atom_site_disorder_group
Ni(1) Ni 0.24092(6) 0.48766(5) 0.74122(5) 0.0433(3) Uani 1.00 d . . .
Cl(1) Cl 0.4254(1) 0.4624(1) 0.7907(1) 0.0590(5) Uani 1.00 d . . .
N(11) N 0.1955(4) 0.6007(3) 0.6954(3) 0.044(1) Uani 1.00 d . . .
N(12) N 0.0758(4) 0.6174(3) 0.6852(3) 0.043(1) Uani 1.00 d . . .
N(21) N 0.1316(4) 0.4369(3) 0.6437(3) 0.046(1) Uani 1.00 d . . .
N(22) N 0.0195(4) 0.4719(3) 0.6291(3) 0.044(1) Uani 1.00 d . . .
N(31) N 0.1165(4) 0.4810(3) 0.8166(3) 0.047(1) Uani 1.00 d . . .
N(32) N 0.0050(4) 0.5075(3) 0.7790(3) 0.046(1) Uani 1.00 d . . .
C(11) C 0.2484(5) 0.6741(4) 0.6860(4) 0.045(1) Uani 1.00 d . . .
C(12) C 0.1644(6) 0.7379(4) 0.6722(4) 0.051(1) Uani 1.00 d . . .
C(13) C 0.0565(5) 0.6994(4) 0.6720(4) 0.047(1) Uani 1.00 d . . .
C(14) C -0.0650(5) 0.7384(4) 0.6616(5) 0.058(2) Uani 1.00 d . . .
C(21) C 0.1282(5) 0.3692(4) 0.5934(4) 0.048(1) Uani 1.00 d . . .
C(22) C 0.0161(5) 0.3605(4) 0.5462(4) 0.050(1) Uani 1.00 d . . .
C(23) C -0.0498(5) 0.4258(4) 0.5699(4) 0.049(1) Uani 1.00 d . . .
C(24) C -0.1771(5) 0.4466(5) 0.5396(4) 0.059(2) Uani 1.00 d . . .
C(31) C 0.1007(5) 0.4455(4) 0.8912(3) 0.043(1) Uani 1.00 d . . .
C(32) C -0.0170(5) 0.4499(4) 0.9016(4) 0.049(1) Uani 1.00 d . . .
C(33) C -0.0762(5) 0.4891(4) 0.8300(4) 0.051(2) Uani 1.00 d . . .
C(34) C -0.2052(6) 0.5103(5) 0.8066(5) 0.066(2) Uani 1.00 d . . .
C(101) C 0.3758(5) 0.6832(4) 0.6854(4) 0.050(1) Uani 1.00 d . . .
C(102) C 0.4354(6) 0.7545(4) 0.7219(4) 0.060(2) Uani 1.00 d . . .
C(103) C 0.5512(7) 0.7655(6) 0.7177(6) 0.086(3) Uani 1.00 d . . .
C(104) C 0.6129(7) 0.7088(8) 0.6766(7) 0.097(3) Uani 1.00 d . . .
C(105) C 0.5574(7) 0.6376(7) 0.6409(6) 0.089(3) Uani 1.00 d . . .
C(106) C 0.4375(6) 0.6247(5) 0.6456(5) 0.066(2) Uani 1.00 d . . .
C(201) C 0.2338(6) 0.3161(4) 0.5925(4) 0.050(1) Uani 1.00 d . . .
C(202) C 0.2215(7) 0.2294(5) 0.5849(5) 0.066(2) Uani 1.00 d . . .
C(203) C 0.3180(8) 0.1790(5) 0.5887(5) 0.072(2) Uani 1.00 d . . .
C(204) C 0.4313(8) 0.2130(6) 0.5989(5) 0.080(2) Uani 1.00 d . . .
C(205) C 0.4455(7) 0.2982(5) 0.6047(5) 0.069(2) Uani 1.00 d . . .
C(206) C 0.3473(6) 0.3487(5) 0.6011(5) 0.062(2) Uani 1.00 d . . .
C(301) C 0.1989(5) 0.4089(4) 0.9525(4) 0.046(1) Uani 1.00 d . . .
C(302) C 0.1803(6) 0.3330(4) 0.9919(4) 0.054(2) Uani 1.00 d . . .
C(303) C 0.2680(7) 0.3005(5) 1.0530(5) 0.064(2) Uani 1.00 d . . .
C(304) C 0.3738(6) 0.3412(5) 1.0758(5) 0.068(2) Uani 1.00 d . . .
C(305) C 0.3926(6) 0.4151(5) 1.0358(4) 0.062(2) Uani 1.00 d . . .
C(306) C 0.3062(5) 0.4498(4) 0.9744(4) 0.053(2) Uani 1.00 d . . .
B(1) B -0.0097(6) 0.5433(5) 0.6877(5) 0.047(2) Uani 1.00 d . . .
H(0) H -0.0906 0.5619 0.6701 0.0566 Uiso 1.00 calc . . .
H(12) H 0.1788 0.7965 0.6644 0.0626 Uiso 1.00 calc . . .
H(14A) H -0.0591 0.7971 0.6504 0.0578 Uiso 1.00 calc . . .
H(14B) H -0.0975 0.7305 0.7135 0.0578 Uiso 1.00 calc . . .
H(14C) H -0.1162 0.7124 0.6143 0.0578 Uiso 1.00 calc . . .
H(22) H -0.0115 0.3168 0.5055 0.0599 Uiso 1.00 calc . . .
H(24A) H -0.1834 0.5031 0.5185 0.0594 Uiso 1.00 calc . . .
H(24B) H -0.2204 0.4412 0.5865 0.0594 Uiso 1.00 calc . . .
H(24C) H -0.2097 0.4091 0.4941 0.0594 Uiso 1.00 calc . . .
H(32) H -0.0505 0.4280 0.9500 0.0601 Uiso 1.00 calc . . .
H(34A) H -0.2142 0.5698 0.8003 0.0659 Uiso 1.00 calc . . .
H(34B) H -0.2467 0.4912 0.8512 0.0659 Uiso 1.00 calc . . .
H(34C) H -0.2378 0.4835 0.7533 0.0659 Uiso 1.00 calc . . .
H(102) H 0.3927 0.7959 0.7494 0.0760 Uiso 1.00 calc . . .
H(103) H 0.5905 0.8139 0.7442 0.1018 Uiso 1.00 calc . . .
H(104) H 0.6940 0.7201 0.6745 0.1166 Uiso 1.00 calc . . .
H(105) H 0.6007 0.5981 0.6119 0.1082 Uiso 1.00 calc . . .
H(106) H 0.3976 0.5742 0.6220 0.0812 Uiso 1.00 calc . . .
H(202) H 0.1413 0.2052 0.5735 0.0800 Uiso 1.00 calc . . .
H(203) H 0.3081 0.1186 0.5859 0.0881 Uiso 1.00 calc . . .
H(204) H 0.4983 0.1750 0.6021 0.0906 Uiso 1.00 calc . . .
H(205) H 0.5248 0.3229 0.6099 0.0861 Uiso 1.00 calc . . .
H(206) H 0.3567 0.4089 0.6049 0.0728 Uiso 1.00 calc . . .
H(302) H 0.1035 0.3047 0.9772 0.0646 Uiso 1.00 calc . . .
H(303) H 0.2574 0.2466 1.0785 0.0807 Uiso 1.00 calc . . .
H(304) H 0.4349 0.3202 1.1202 0.0794 Uiso 1.00 calc . . .
H(305) H 0.4686 0.4425 1.0493 0.0737 Uiso 1.00 calc . . .
H(306) H 0.3196 0.5017 0.9470 0.0641 Uiso 1.00 calc . . .

loop_
_atom_site_aniso_label
_atom_site_aniso_U_11
_atom_site_aniso_U_22
_atom_site_aniso_U_33
_atom_site_aniso_U_12
_atom_site_aniso_U_13
_atom_site_aniso_U_23
Ni(1) 0.0428(4) 0.0491(5) 0.0330(4) 0.0013(3) -0.0079(3) -0.0004(3)
Cl(1) 0.0438(8) 0.073(1) 0.0526(10) 0.0076(7) -0.0122(6) 0.0012(8)
N(11) 0.039(2) 0.049(3) 0.041(3) 0.000(2) -0.004(2) -0.006(2)
N(12) 0.041(2) 0.047(3) 0.037(3) 0.000(2) -0.007(2) -0.002(2)
N(21) 0.048(3) 0.053(3) 0.030(3) -0.003(2) -0.008(2) -0.001(2)
N(22) 0.043(2) 0.054(3) 0.030(2) -0.005(2) -0.010(2) 0.003(2)
N(31) 0.044(3) 0.048(3) 0.041(3) 0.001(2) -0.017(2) -0.001(2)
N(32) 0.046(3) 0.050(3) 0.036(3) 0.000(2) -0.006(2) -0.004(2)
C(11) 0.046(3) 0.056(4) 0.029(3) 0.007(3) -0.007(2) 0.001(3)
C(12) 0.056(3) 0.053(4) 0.039(3) -0.002(3) -0.004(3) 0.001(3)
C(13) 0.054(3) 0.048(3) 0.036(3) 0.004(3) -0.004(2) -0.001(3)
C(14) 0.050(3) 0.060(4) 0.058(4) 0.008(3) -0.005(3) 0.000(3)
C(21) 0.058(3) 0.050(3) 0.031(3) -0.003(3) -0.004(2) -0.001(3)
C(22) 0.060(3) 0.051(4) 0.034(3) -0.009(3) -0.006(3) -0.003(3)
C(23) 0.053(3) 0.056(4) 0.031(3) -0.012(3) -0.010(2) 0.005(3)
C(24) 0.055(3) 0.077(5) 0.039(3) -0.014(3) -0.013(3) 0.006(3)
C(31) 0.056(3) 0.045(3) 0.023(3) -0.001(3) -0.008(2) 0.001(2)
C(32) 0.054(3) 0.063(4) 0.028(3) -0.002(3) -0.001(2) -0.002(3)
C(33) 0.046(3) 0.061(4) 0.041(3) -0.001(3) -0.009(2) -0.005(3)
C(34) 0.052(3) 0.095(6) 0.049(4) 0.009(4) 0.001(3) 0.002(4)
C(101) 0.046(3) 0.056(4) 0.042(4) 0.002(3) -0.005(2) 0.009(3)
C(102) 0.062(4) 0.063(4) 0.049(4) -0.017(3) -0.014(3) 0.020(3)
C(103) 0.060(4) 0.103(7) 0.081(6) -0.029(5) -0.024(4) 0.039(5)
C(104) 0.047(4) 0.138(9) 0.102(8) -0.011(5) 0.002(4) 0.044(7)
C(105) 0.049(4) 0.119(8) 0.101(7) 0.027(5) 0.022(4) 0.030(6)
C(106) 0.053(4) 0.078(5) 0.066(5) 0.008(4) 0.006(3) 0.015(4)
C(201) 0.064(4) 0.051(4) 0.032(3) 0.001(3) 0.000(3) -0.001(3)
C(202) 0.082(5) 0.059(4) 0.056(5) 0.003(4) 0.006(4) -0.002(4)
C(203) 0.099(6) 0.054(4) 0.064(5) 0.020(4) 0.015(4) 0.005(4)
C(204) 0.093(6) 0.092(6) 0.053(5) 0.040(5) 0.011(4) 0.005(4)
C(205) 0.071(5) 0.078(5) 0.057(5) 0.015(4) 0.005(3) -0.005(4)
C(206) 0.069(4) 0.062(4) 0.050(4) 0.000(3) -0.003(3) -0.013(3)
C(301) 0.052(3) 0.054(4) 0.027(3) 0.011(3) -0.003(2) -0.005(2)
C(302) 0.063(4) 0.054(4) 0.041(4) 0.000(3) -0.001(3) 0.001(3)
C(303) 0.075(4) 0.065(5) 0.050(4) 0.009(4) 0.005(3) 0.014(3)
C(304) 0.067(4) 0.091(6) 0.042(4) 0.030(4) -0.001(3) 0.007(4)
C(305) 0.057(4) 0.079(5) 0.046(4) 0.009(3) -0.006(3) 0.001(4)
C(306) 0.051(3) 0.062(4) 0.040(3) -0.005(3) -0.006(3) 0.005(3)
B(1) 0.039(3) 0.053(4) 0.042(4) 0.000(3) -0.013(3) 0.002(3)

loop_
_atom_type_symbol
_atom_type_description
_atom_type_scat_dispersion_real
_atom_type_scat_dispersion_imag
_atom_type_scat_source
C C 0.003 0.002
;International Tables for Crystallography
(1992, Vol. C, Tables 4.2.6.8 and 6.1.1.4)
;
H H 0.000 0.000
;International Tables for Crystallography
(1992, Vol. C, Table 6.1.1.4)
;
B B 0.001 0.001
;International Tables for Crystallography
(1992, Vol. C, Tables 4.2.6.8 and 6.1.1.4)
;
N N 0.006 0.003
;International Tables for Crystallography
(1992, Vol. C, Tables 4.2.6.8 and 6.1.1.4)
;
Cl Cl 0.148 0.159
;International Tables for Crystallography
(1992, Vol. C, Tables 4.2.6.8 and 6.1.1.4)
;
Ni Ni 0.339 1.112
;International Tables for Crystallography
(1992, Vol. C, Tables 4.2.6.8 and 6.1.1.4)
;

loop_
_geom_angle_atom_site_label_1
_geom_angle_atom_site_label_2
_geom_angle_atom_site_label_3
_geom_angle
_geom_angle_site_symmetry_1
_geom_angle_site_symmetry_2
_geom_angle_site_symmetry_3
_geom_angle_publ_flag
Cl(1) Ni(1) N(11) 118.8(1) . . . yes
Cl(1) Ni(1) N(21) 130.7(2) . . . yes
Cl(1) Ni(1) N(31) 121.5(1) . . . yes
N(11) Ni(1) N(21) 90.0(2) . . . yes
N(11) Ni(1) N(31) 95.6(2) . . . yes
N(21) Ni(1) N(31) 91.3(2) . . . yes
Ni(1) N(11) N(12) 114.4(4) . . . yes
Ni(1) N(11) C(11) 138.2(4) . . . yes
N(12) N(11) C(11) 105.9(4) . . . yes
N(11) N(12) C(13) 110.0(5) . . . yes
N(11) N(12) B(1) 117.9(5) . . . yes
C(13) N(12) B(1) 132.1(5) . . . yes
Ni(1) N(21) N(22) 114.1(4) . . . yes
Ni(1) N(21) C(21) 137.9(4) . . . yes
N(22) N(21) C(21) 107.2(4) . . . yes
N(21) N(22) C(23) 108.4(5) . . . yes
N(21) N(22) B(1) 119.3(4) . . . yes
C(23) N(22) B(1) 131.6(5) . . . yes
Ni(1) N(31) N(32) 115.1(4) . . . yes
Ni(1) N(31) C(31) 139.0(4) . . . yes
N(32) N(31) C(31) 104.9(5) . . . yes
N(31) N(32) C(33) 110.5(5) . . . yes
N(31) N(32) B(1) 117.8(5) . . . yes
C(33) N(32) B(1) 131.4(5) . . . yes
N(11) C(11) C(12) 110.5(5) . . . yes
N(11) C(11) C(101) 123.6(5) . . . yes
C(12) C(11) C(101) 125.8(6) . . . yes
C(11) C(12) C(13) 105.3(5) . . . yes
N(12) C(13) C(12) 108.4(5) . . . yes
N(12) C(13) C(14) 123.1(5) . . . yes
C(12) C(13) C(14) 128.5(6) . . . yes
N(21) C(21) C(22) 109.4(5) . . . yes
N(21) C(21) C(201) 122.0(5) . . . yes
C(22) C(21) C(201) 128.5(6) . . . yes
C(21) C(22) C(23) 106.2(5) . . . yes
N(22) C(23) C(22) 108.8(5) . . . yes
N(22) C(23) C(24) 122.1(6) . . . yes
C(22) C(23) C(24) 129.2(6) . . . yes
N(31) C(31) C(32) 111.0(5) . . . yes
N(31) C(31) C(301) 122.8(5) . . . yes
C(32) C(31) C(301) 126.1(5) . . . yes
C(31) C(32) C(33) 106.3(5) . . . yes
N(32) C(33) C(32) 107.3(5) . . . yes
N(32) C(33) C(34) 123.1(6) . . . yes
C(32) C(33) C(34) 129.5(6) . . . yes
C(11) C(101) C(102) 119.5(6) . . . yes
C(11) C(101) C(106) 121.2(6) . . . yes
C(102) C(101) C(106) 119.2(6) . . . yes
C(101) C(102) C(103) 119.9(7) . . . yes
C(102) C(103) C(104) 121.4(8) . . . yes
C(103) C(104) C(105) 120.1(8) . . . yes
C(104) C(105) C(106) 119.2(9) . . . yes
C(101) C(106) C(105) 120.1(7) . . . yes
C(21) C(201) C(202) 120.2(6) . . . yes
C(21) C(201) C(206) 122.3(6) . . . yes
C(202) C(201) C(206) 117.5(6) . . . yes
C(201) C(202) C(203) 121.2(7) . . . yes
C(202) C(203) C(204) 120.3(7) . . . yes
C(203) C(204) C(205) 119.6(8) . . . yes
C(204) C(205) C(206) 119.6(7) . . . yes
C(201) C(206) C(205) 121.8(7) . . . yes
C(31) C(301) C(302) 118.8(5) . . . yes
C(31) C(301) C(306) 121.4(6) . . . yes
C(302) C(301) C(306) 119.8(5) . . . yes
C(301) C(302) C(303) 119.7(6) . . . yes
C(302) C(303) C(304) 120.8(7) . . . yes
C(303) C(304) C(305) 119.3(6) . . . yes
C(304) C(305) C(306) 121.4(6) . . . yes
C(301) C(306) C(305) 119.0(6) . . . yes
N(12) B(1) N(22) 110.8(5) . . . yes
N(12) B(1) N(32) 110.1(5) . . . yes
N(22) B(1) N(32) 106.6(5) . . . yes

loop_
_geom_bond_atom_site_label_1
_geom_bond_atom_site_label_2
_geom_bond_distance
_geom_bond_site_symmetry_1
_geom_bond_site_symmetry_2
_geom_bond_publ_flag
Ni(1) Cl(1) 2.153(2) . . yes
Ni(1) N(11) 1.982(5) . . yes
Ni(1) N(21) 1.980(4) . . yes
Ni(1) N(31) 2.001(5) . . yes
N(11) N(12) 1.374(6) . . yes
N(11) C(11) 1.339(8) . . yes
N(12) C(13) 1.340(8) . . yes
N(12) B(1) 1.538(8) . . yes
N(21) N(22) 1.377(7) . . yes
N(21) C(21) 1.339(8) . . yes
N(22) C(23) 1.337(7) . . yes
N(22) B(1) 1.539(9) . . yes
N(31) N(32) 1.376(7) . . yes
N(31) C(31) 1.343(8) . . yes
N(32) C(33) 1.356(9) . . yes
N(32) B(1) 1.531(9) . . yes
C(11) C(12) 1.390(9) . . yes
C(11) C(101) 1.461(8) . . yes
C(12) C(13) 1.375(9) . . yes
C(13) C(14) 1.503(9) . . yes
C(21) C(22) 1.373(8) . . yes
C(21) C(201) 1.475(9) . . yes
C(22) C(23) 1.374(9) . . yes
C(23) C(24) 1.486(8) . . yes
C(31) C(32) 1.380(9) . . yes
C(31) C(301) 1.470(8) . . yes
C(32) C(33) 1.365(8) . . yes
C(33) C(34) 1.494(9) . . yes
C(101) C(102) 1.400(9) . . yes
C(101) C(106) 1.38(1) . . yes
C(102) C(103) 1.34(1) . . yes
C(103) C(104) 1.38(1) . . yes
C(104) C(105) 1.37(2) . . yes
C(105) C(106) 1.40(1) . . yes
C(201) C(202) 1.396(10) . . yes
C(201) C(206) 1.380(10) . . yes
C(202) C(203) 1.36(1) . . yes
C(203) C(204) 1.39(1) . . yes
C(204) C(205) 1.37(1) . . yes
C(205) C(206) 1.37(1) . . yes
C(301) C(302) 1.395(9) . . yes
C(301) C(306) 1.379(8) . . yes
C(302) C(303) 1.369(9) . . yes
C(303) C(304) 1.36(1) . . yes
C(304) C(305) 1.37(1) . . yes
C(305) C(306) 1.376(9) . . yes

loop_
_geom_contact_atom_site_label_1
_geom_contact_atom_site_label_2
_geom_contact_distance
_geom_contact_site_symmetry_1
_geom_contact_site_symmetry_2
_geom_contact_publ_flag
N(21) C(24) 3.546(9) . 3_566 ?
N(31) C(203) 3.526(9) . 2_556 ?
C(13) C(22) 3.530(8) . 3_566 ?
C(13) C(204) 3.59(1) . 2_556 ?
C(23) C(23) 3.55(1) . 3_566 ?
C(31) C(102) 3.524(9) . 2_546 ?
C(32) C(32) 3.45(1) . 3_567 ?
C(32) C(103) 3.48(1) . 2_546 ?
Cl(1) C(306) 3.404(7) . . ?
Cl(1) C(106) 3.475(8) . . ?
Cl(1) C(206) 3.481(7) . . ?
